data_4315817
loop_
_publ_author_name
'Zhengxing Zhang'
'Lixin Zhang'
'Yanrong Li'
'Longcheng Hong'
'Zhenxia Chen'
'Xigeng Zhou'

_publ_contact_author_address
;Department of Chemistry
Molecular Catalysis and Innovative Material Laboratory 
Fudan University
Shanghai 200433
State Key Laboratory of Organometallic Chemistry
Shanghai 200032
People's Republic of China
;
_publ_contact_author_email xgzhou@fudan.edu.cn
_publ_contact_author_name 'Zhou, Xigeng'
_publ_section_title
;
 Activation of Bis(guanidinate)lanthanide Alkyl and Aryl Complexes on
 Elemental Sulfur: Synthesis and Characterization of
 Bis(guanidinate)lanthanide Thiolates and Disulfides
;
_journal_name_full 'Inorganic Chemistry'
_journal_page_first 5715
_journal_page_last 5722
_journal_paper_doi 10.1021/ic100617n
_journal_volume 49
_journal_year 2010
_chemical_formula_sum 'C52 H95 Er N6 Si4'
_chemical_formula_weight 1083.96
_chemical_name_systematic
;
 ?
;
_space_group_IT_number 14
_symmetry_cell_setting monoclinic
_symmetry_space_group_name_Hall '-P 2yn'
_symmetry_space_group_name_H-M 'P 1 21/n 1'
_atom_sites_solution_hydrogens geom
_atom_sites_solution_primary direct
_atom_sites_solution_secondary difmap
_audit_creation_method SHELXL-97
_cell_angle_alpha 90.00
_cell_angle_beta 108.393(4)
_cell_angle_gamma 90.00
_cell_formula_units_Z 4
_cell_length_a 17.266(5)
_cell_length_b 13.621(4)
_cell_length_c 26.447(8)
_cell_measurement_reflns_used 970
_cell_measurement_temperature 293(2)
_cell_measurement_theta_max 21.047
_cell_measurement_theta_min 2.915
_cell_volume 5902(3)
_computing_cell_refinement 'Bruker SMART'
_computing_data_collection 'Bruker SMART'
_computing_data_reduction 'Bruker SAINT'
_computing_molecular_graphics 'Bruker SHELXTL'
_computing_publication_material 'Bruker SHELXTL'
_computing_structure_refinement 'SHELXL-97 (Sheldrick, 1997)'
_computing_structure_solution 'SHELXS-97 (Sheldrick, 1990)'
_diffrn_ambient_temperature 293(2)
_diffrn_measured_fraction_theta_full 0.996
_diffrn_measured_fraction_theta_max 0.996
_diffrn_measurement_device_type 'CCD area detector'
_diffrn_measurement_method 'phi and omega scans'
_diffrn_radiation_monochromator graphite
_diffrn_radiation_source 'fine-focus sealed tube'
_diffrn_radiation_type MoK\a
_diffrn_radiation_wavelength 0.71073
_diffrn_reflns_av_R_equivalents 0.0508
_diffrn_reflns_av_sigmaI/netI 0.0870
_diffrn_reflns_limit_h_max 20
_diffrn_reflns_limit_h_min -15
_diffrn_reflns_limit_k_max 15
_diffrn_reflns_limit_k_min -16
_diffrn_reflns_limit_l_max 31
_diffrn_reflns_limit_l_min -31
_diffrn_reflns_number 28373
_diffrn_reflns_theta_full 25.01
_diffrn_reflns_theta_max 25.01
_diffrn_reflns_theta_min 1.25
_exptl_absorpt_coefficient_mu 1.539
_exptl_absorpt_correction_T_max 0.8613
_exptl_absorpt_correction_T_min 0.7482
_exptl_absorpt_correction_type multi-scan
_exptl_absorpt_process_details sadabs
_exptl_crystal_colour yellow
_exptl_crystal_density_diffrn 1.220
_exptl_crystal_density_method 'not measured'
_exptl_crystal_description block
_exptl_crystal_F_000 2292
_exptl_crystal_size_max 0.20
_exptl_crystal_size_mid 0.15
_exptl_crystal_size_min 0.10
_refine_diff_density_max 0.628
_refine_diff_density_min -0.689
_refine_diff_density_rms 0.068
_refine_ls_extinction_method none
_refine_ls_goodness_of_fit_ref 1.011
_refine_ls_hydrogen_treatment constr
_refine_ls_matrix_type full
_refine_ls_number_parameters 571
_refine_ls_number_reflns 10365
_refine_ls_number_restraints 2
_refine_ls_restrained_S_all 1.012
_refine_ls_R_factor_all 0.0663
_refine_ls_R_factor_gt 0.0355
_refine_ls_shift/su_max 0.002
_refine_ls_shift/su_mean 0.000
_refine_ls_structure_factor_coef Fsqd
_refine_ls_weighting_details 'calc w=1/[\s^2^(Fo^2^)+(0.0000P)^2^+0.0000P] where P=(Fo^2^+2Fc^2^)/3'
_refine_ls_weighting_scheme calc
_refine_ls_wR_factor_gt 0.0463
_refine_ls_wR_factor_ref 0.0483
_reflns_number_gt 6616
_reflns_number_total 10365
_reflns_threshold_expression >2sigma(I)
_cod_data_source_file ic100617n_si_001_01.cif
_cod_data_source_block f80411b-Complex1-Er
_cod_depositor_comments
;
The following automatic conversions were performed:

'_symmetry_cell_setting' value 'Monoclinic' changed to 'monoclinic'
according to the built-in table from CIF Core dictionary named
'cif_core.dic' version 2.4.1 from 2010-06-29.

Automatic conversion script
Id: cif_fix_values 1646 2011-03-28 12:23:43Z adriana 
;
_cod_database_code 4315817

loop_
_symmetry_equiv_pos_as_xyz
'x, y, z'
'-x+1/2, y+1/2, -z+1/2'
'-x, -y, -z'
'x-1/2, -y-1/2, z-1/2'

loop_
_atom_site_label
_atom_site_type_symbol
_atom_site_fract_x
_atom_site_fract_y
_atom_site_fract_z
_atom_site_U_iso_or_equiv
_atom_site_adp_type
_atom_site_occupancy
_atom_site_symmetry_multiplicity
_atom_site_calc_flag
_atom_site_refinement_flags
_atom_site_disorder_assembly
_atom_site_disorder_group
Er1 Er 0.016314(12) -0.014069(13) 0.814297(8) 0.03958(6) Uani 1 1 d . . .
N1 N 0.12460(19) 0.0759(2) 0.86947(13) 0.0392(9) Uani 1 1 d . . .
N2 N 0.1200(2) -0.0848(2) 0.88533(13) 0.0428(10) Uani 1 1 d . . .
N3 N 0.24204(17) 0.0045(2) 0.93656(11) 0.0470(8) Uani 1 1 d . . .
N4 N -0.01728(19) 0.0716(2) 0.73239(12) 0.0398(9) Uani 1 1 d . . .
N5 N 0.02606(19) -0.0851(2) 0.73851(12) 0.0389(9) Uani 1 1 d . . .
N6 N -0.02613(17) -0.0132(2) 0.64957(10) 0.0413(8) Uani 1 1 d . . .
Si1 Si 0.24818(10) 0.04398(10) 1.00117(5) 0.0754(5) Uani 1 1 d . . .
Si2 Si 0.32574(8) -0.02517(10) 0.91579(6) 0.0675(4) Uani 1 1 d . . .
Si3 Si 0.05297(8) 0.00713(12) 0.62316(5) 0.0651(4) Uani 1 1 d . . .
Si4 Si -0.12629(9) -0.04787(10) 0.61355(6) 0.0676(4) Uani 1 1 d . . .
C1 C 0.1625(2) -0.0019(3) 0.89748(14) 0.0409(10) Uani 1 1 d . . .
C2 C 0.1626(3) 0.1730(3) 0.87337(17) 0.0462(12) Uani 1 1 d . . .
H2 H 0.2174 0.1697 0.8994 0.055 Uiso 1 1 calc R . .
C3 C 0.1137(3) 0.2479(3) 0.89190(19) 0.0731(16) Uani 1 1 d . . .
H3A H 0.1133 0.2306 0.9274 0.088 Uiso 1 1 calc R . .
H3B H 0.0577 0.2466 0.8684 0.088 Uiso 1 1 calc R . .
C4 C 0.1479(3) 0.3525(3) 0.8929(2) 0.0866(19) Uani 1 1 d . . .
H4A H 0.1135 0.3985 0.9040 0.104 Uiso 1 1 calc R . .
H4B H 0.2022 0.3557 0.9186 0.104 Uiso 1 1 calc R . .
C5 C 0.1516(3) 0.3811(3) 0.8390(2) 0.0877(19) Uani 1 1 d . . .
H5A H 0.0968 0.3838 0.8139 0.105 Uiso 1 1 calc R . .
H5B H 0.1758 0.4458 0.8408 0.105 Uiso 1 1 calc R . .
C6 C 0.2013(3) 0.3083(3) 0.8203(2) 0.0842(18) Uani 1 1 d . . .
H6A H 0.2575 0.3118 0.8432 0.101 Uiso 1 1 calc R . .
H6B H 0.2001 0.3255 0.7845 0.101 Uiso 1 1 calc R . .
C7 C 0.1703(3) 0.2033(3) 0.82040(17) 0.0625(14) Uani 1 1 d . . .
H7A H 0.1173 0.1974 0.7933 0.075 Uiso 1 1 calc R . .
H7B H 0.2074 0.1588 0.8110 0.075 Uiso 1 1 calc R . .
C8 C 0.1469(2) -0.1733(3) 0.91830(16) 0.0436(12) Uani 1 1 d . . .
H8 H 0.1946 -0.1556 0.9486 0.052 Uiso 1 1 calc R . .
C9 C 0.0807(3) -0.2097(3) 0.93991(18) 0.0632(14) Uani 1 1 d . . .
H9A H 0.0328 -0.2271 0.9105 0.076 Uiso 1 1 calc R . .
H9B H 0.0656 -0.1575 0.9600 0.076 Uiso 1 1 calc R . .
C10 C 0.1096(3) -0.3001(3) 0.97637(18) 0.0707(15) Uani 1 1 d . . .
H10A H 0.1552 -0.2819 1.0072 0.085 Uiso 1 1 calc R . .
H10B H 0.0656 -0.3232 0.9888 0.085 Uiso 1 1 calc R . .
C11 C 0.1356(3) -0.3821(3) 0.9456(2) 0.0773(17) Uani 1 1 d . . .
H11A H 0.1565 -0.4371 0.9692 0.093 Uiso 1 1 calc R . .
H11B H 0.0886 -0.4045 0.9169 0.093 Uiso 1 1 calc R . .
C12 C 0.2006(3) -0.3464(3) 0.92291(19) 0.0723(16) Uani 1 1 d . . .
H12A H 0.2139 -0.3984 0.9019 0.087 Uiso 1 1 calc R . .
H12B H 0.2497 -0.3306 0.9518 0.087 Uiso 1 1 calc R . .
C13 C 0.1719(3) -0.2551(3) 0.88766(17) 0.0623(14) Uani 1 1 d . . .
H13A H 0.2157 -0.2322 0.8750 0.075 Uiso 1 1 calc R . .
H13B H 0.1260 -0.2725 0.8569 0.075 Uiso 1 1 calc R . .
C14 C 0.1449(3) 0.0482(3) 1.00770(17) 0.101(2) Uani 1 1 d . . .
H14A H 0.1098 0.0870 0.9793 0.152 Uiso 1 1 calc R . .
H14B H 0.1476 0.0770 1.0413 0.152 Uiso 1 1 calc R . .
H14C H 0.1235 -0.0172 1.0058 0.152 Uiso 1 1 calc R . .
C15 C 0.2954(3) 0.1686(3) 1.01679(19) 0.109(2) Uani 1 1 d . . .
H15A H 0.3513 0.1658 1.0176 0.163 Uiso 1 1 calc R . .
H15B H 0.2928 0.1897 1.0509 0.163 Uiso 1 1 calc R . .
H15C H 0.2661 0.2143 0.9899 0.163 Uiso 1 1 calc R . .
C16 C 0.3141(4) -0.0418(4) 1.05208(18) 0.145(3) Uani 1 1 d . . .
H16A H 0.2961 -0.1081 1.0431 0.218 Uiso 1 1 calc R . .
H16B H 0.3101 -0.0259 1.0865 0.218 Uiso 1 1 calc R . .
H16C H 0.3697 -0.0353 1.0527 0.218 Uiso 1 1 calc R . .
C17 C 0.2924(3) -0.0463(3) 0.84290(16) 0.0754(16) Uani 1 1 d . . .
H17A H 0.2528 -0.0983 0.8340 0.113 Uiso 1 1 calc R . .
H17B H 0.3386 -0.0643 0.8322 0.113 Uiso 1 1 calc R . .
H17C H 0.2684 0.0127 0.8248 0.113 Uiso 1 1 calc R . .
C18 C 0.4015(3) 0.0763(4) 0.9320(2) 0.107(2) Uani 1 1 d . . .
H18A H 0.3741 0.1376 0.9205 0.160 Uiso 1 1 calc R . .
H18B H 0.4413 0.0655 0.9141 0.160 Uiso 1 1 calc R . .
H18C H 0.4282 0.0782 0.9698 0.160 Uiso 1 1 calc R . .
C19 C 0.3801(3) -0.1392(3) 0.9484(2) 0.111(2) Uani 1 1 d . . .
H19A H 0.4060 -0.1271 0.9857 0.167 Uiso 1 1 calc R . .
H19B H 0.4206 -0.1571 0.9322 0.167 Uiso 1 1 calc R . .
H19C H 0.3414 -0.1917 0.9440 0.167 Uiso 1 1 calc R . .
C20 C -0.0063(2) -0.0087(3) 0.70674(15) 0.0391(10) Uani 1 1 d . . .
C21 C -0.0584(3) 0.1597(3) 0.70389(16) 0.0469(12) Uani 1 1 d . . .
H21 H -0.0944 0.1389 0.6689 0.056 Uiso 1 1 calc R . .
C22 C -0.0001(3) 0.2349(3) 0.6952(2) 0.0774(17) Uani 1 1 d . . .
H22A H 0.0321 0.2055 0.6750 0.093 Uiso 1 1 calc R . .
H22B H 0.0369 0.2556 0.7294 0.093 Uiso 1 1 calc R . .
C23 C -0.0454(3) 0.3244(4) 0.6651(2) 0.0912(19) Uani 1 1 d . . .
H23A H -0.0063 0.3726 0.6613 0.109 Uiso 1 1 calc R . .
H23B H -0.0791 0.3049 0.6297 0.109 Uiso 1 1 calc R . .
C24 C -0.0985(4) 0.3695(4) 0.6949(2) 0.099(2) Uani 1 1 d . . .
H24A H -0.0639 0.3961 0.7284 0.118 Uiso 1 1 calc R . .
H24B H -0.1296 0.4232 0.6741 0.118 Uiso 1 1 calc R . .
C25 C -0.1561(3) 0.2959(4) 0.7056(2) 0.105(2) Uani 1 1 d . . .
H25A H -0.1961 0.2768 0.6722 0.126 Uiso 1 1 calc R . .
H25B H -0.1849 0.3257 0.7278 0.126 Uiso 1 1 calc R . .
C26 C -0.1103(3) 0.2037(3) 0.7338(2) 0.0831(18) Uani 1 1 d . . .
H26A H -0.0761 0.2213 0.7694 0.100 Uiso 1 1 calc R . .
H26B H -0.1496 0.1553 0.7372 0.100 Uiso 1 1 calc R . .
C27 C 0.0357(3) -0.1818(3) 0.71763(17) 0.0457(12) Uani 1 1 d . . .
H27 H 0.0213 -0.1775 0.6788 0.055 Uiso 1 1 calc R . .
C28 C -0.0206(3) -0.2548(3) 0.73136(19) 0.0673(15) Uani 1 1 d . . .
H28A H -0.0767 -0.2346 0.7146 0.081 Uiso 1 1 calc R . .
H28B H -0.0102 -0.2548 0.7696 0.081 Uiso 1 1 calc R . .
C29 C -0.0091(3) -0.3594(3) 0.7130(2) 0.096(2) Uani 1 1 d . . .
H29A H -0.0445 -0.4042 0.7240 0.115 Uiso 1 1 calc R . .
H29B H -0.0245 -0.3611 0.6745 0.115 Uiso 1 1 calc R . .
C30 C 0.0783(4) -0.3923(3) 0.7365(2) 0.091(2) Uani 1 1 d . . .
H30A H 0.0920 -0.3976 0.7749 0.109 Uiso 1 1 calc R . .
H30B H 0.0850 -0.4566 0.7227 0.109 Uiso 1 1 calc R . .
C31 C 0.1347(3) -0.3205(3) 0.7231(2) 0.0813(17) Uani 1 1 d . . .
H31A H 0.1252 -0.3216 0.6849 0.098 Uiso 1 1 calc R . .
H31B H 0.1907 -0.3405 0.7405 0.098 Uiso 1 1 calc R . .
C32 C 0.1230(3) -0.2169(3) 0.74001(17) 0.0568(13) Uani 1 1 d . . .
H32A H 0.1395 -0.2141 0.7786 0.068 Uiso 1 1 calc R . .
H32B H 0.1581 -0.1729 0.7283 0.068 Uiso 1 1 calc R . .
C33 C 0.1476(2) 0.0419(3) 0.67690(16) 0.0713(15) Uani 1 1 d . . .
H33A H 0.1350 0.0904 0.6994 0.107 Uiso 1 1 calc R . .
H33B H 0.1864 0.0684 0.6614 0.107 Uiso 1 1 calc R . .
H33C H 0.1703 -0.0151 0.6976 0.107 Uiso 1 1 calc R . .
C34 C 0.0282(3) 0.1068(4) 0.5718(2) 0.121(2) Uani 1 1 d . . .
H34A H -0.0171 0.0868 0.5418 0.182 Uiso 1 1 calc R . .
H34B H 0.0748 0.1192 0.5603 0.182 Uiso 1 1 calc R . .
H34C H 0.0140 0.1656 0.5869 0.182 Uiso 1 1 calc R . .
C35 C 0.0740(3) -0.1051(4) 0.58874(19) 0.103(2) Uani 1 1 d . . .
H35A H 0.0864 -0.1591 0.6133 0.154 Uiso 1 1 calc R . .
H35B H 0.1196 -0.0930 0.5762 0.154 Uiso 1 1 calc R . .
H35C H 0.0268 -0.1207 0.5591 0.154 Uiso 1 1 calc R . .
C36 C -0.1891(2) -0.0499(3) 0.65836(18) 0.0877(18) Uani 1 1 d . . .
H36A H -0.1683 -0.0988 0.6854 0.132 Uiso 1 1 calc R . .
H36B H -0.2445 -0.0653 0.6383 0.132 Uiso 1 1 calc R . .
H36C H -0.1871 0.0133 0.6748 0.132 Uiso 1 1 calc R . .
C37 C -0.1706(3) 0.0387(4) 0.55792(18) 0.115(2) Uani 1 1 d . . .
H37A H -0.1623 0.1048 0.5710 0.172 Uiso 1 1 calc R . .
H37B H -0.2280 0.0263 0.5427 0.172 Uiso 1 1 calc R . .
H37C H -0.1444 0.0298 0.5312 0.172 Uiso 1 1 calc R . .
C38 C -0.1295(3) -0.1717(3) 0.5826(2) 0.110(2) Uani 1 1 d . . .
H38A H -0.1022 -0.1691 0.5562 0.164 Uiso 1 1 calc R . .
H38B H -0.1853 -0.1911 0.5662 0.164 Uiso 1 1 calc R . .
H38C H -0.1026 -0.2184 0.6096 0.164 Uiso 1 1 calc R . .
C39 C -0.1019(3) -0.0895(4) 0.8292(3) 0.0706(15) Uani 1 1 d . . .
H39A H -0.1397 -0.1182 0.7973 0.085 Uiso 0.72(6) 1 calc PR . .
H39B H -0.0881 -0.1363 0.8584 0.085 Uiso 0.53(6) 1 calc PR . .
C40 C -0.1282(3) 0.0052(4) 0.8431(2) 0.0640(13) Uani 1 1 d . . .
C41 C -0.2010(3) 0.0520(4) 0.8139(2) 0.0792(17) Uani 1 1 d . . .
H41 H -0.2370 0.0195 0.7851 0.095 Uiso 1 1 calc R . .
C42 C -0.2207(4) 0.1448(6) 0.8268(3) 0.107(2) Uani 1 1 d . . .
H42 H -0.2700 0.1733 0.8072 0.128 Uiso 1 1 calc R . .
C43 C -0.1674(5) 0.1951(5) 0.8685(3) 0.115(3) Uani 1 1 d . . .
H43 H -0.1803 0.2579 0.8770 0.137 Uiso 1 1 calc R . .
C44 C -0.0954(4) 0.1522(5) 0.8973(3) 0.107(2) Uani 1 1 d . . .
H44 H -0.0595 0.1859 0.9257 0.128 Uiso 1 1 calc R . .
C45 C -0.0759(3) 0.0593(4) 0.8846(2) 0.0780(17) Uani 1 1 d . . .
H45 H -0.0262 0.0319 0.9043 0.094 Uiso 1 1 calc R . .
C46 C 0.1289(4) 0.3140(6) 0.0556(4) 0.279(7) Uani 1 1 d D . .
H46A H 0.1500 0.3460 0.0304 0.419 Uiso 1 1 calc R . .
H46B H 0.0792 0.2806 0.0370 0.419 Uiso 1 1 calc R . .
H46C H 0.1682 0.2674 0.0759 0.419 Uiso 1 1 calc R . .
C47 C 0.1137(3) 0.3829(4) 0.0893(3) 0.133(3) Uani 1 1 d G . .
C48 C 0.0854(3) 0.4733(6) 0.06648(15) 0.129(3) Uani 1 1 d GD . .
H48 H 0.0779 0.4840 0.0305 0.155 Uiso 1 1 calc R . .
C49 C 0.0683(2) 0.5476(3) 0.0974(3) 0.154(4) Uani 1 1 d GD . .
H49 H 0.0493 0.6081 0.0821 0.185 Uiso 1 1 calc R . .
C50 C 0.0795(3) 0.5316(4) 0.1511(3) 0.136(3) Uani 1 1 d G . .
H50 H 0.0681 0.5814 0.1718 0.163 Uiso 1 1 calc R . .
C51 C 0.1078(3) 0.4413(6) 0.17399(15) 0.162(4) Uani 1 1 d GD . .
H51 H 0.1153 0.4306 0.2100 0.194 Uiso 1 1 calc R . .
C52 C 0.1249(2) 0.3670(3) 0.1431(3) 0.136(4) Uani 1 1 d GD . .
H52 H 0.1439 0.3065 0.1584 0.163 Uiso 1 1 calc R . .

loop_
_atom_site_aniso_label
_atom_site_aniso_U_11
_atom_site_aniso_U_22
_atom_site_aniso_U_33
_atom_site_aniso_U_23
_atom_site_aniso_U_13
_atom_site_aniso_U_12
Er1 0.04385(11) 0.03539(11) 0.03805(10) 0.00001(12) 0.01087(8) -0.00215(12)
N1 0.046(2) 0.027(2) 0.039(2) 0.0008(16) 0.0067(19) -0.0047(17)
N2 0.053(3) 0.024(2) 0.044(2) 0.0058(17) 0.005(2) -0.0061(17)
N3 0.047(2) 0.044(2) 0.0385(19) 0.0063(19) -0.0036(17) -0.0070(19)
N4 0.055(3) 0.027(2) 0.034(2) 0.0034(16) 0.0084(19) 0.0052(17)
N5 0.051(2) 0.027(2) 0.034(2) 0.0010(16) 0.0072(19) 0.0047(17)
N6 0.045(2) 0.044(2) 0.0278(18) -0.0015(19) 0.0015(16) 0.0027(19)
Si1 0.1032(13) 0.0618(10) 0.0428(9) -0.0033(7) -0.0034(9) -0.0047(8)
Si2 0.0481(9) 0.0680(10) 0.0767(10) 0.0084(9) 0.0057(8) -0.0030(8)
Si3 0.0710(9) 0.0838(11) 0.0422(7) 0.0064(9) 0.0202(7) -0.0013(9)
Si4 0.0597(10) 0.0648(10) 0.0610(10) -0.0070(8) -0.0054(8) -0.0029(7)
C1 0.049(3) 0.044(3) 0.032(2) -0.002(2) 0.015(2) -0.003(3)
C2 0.045(3) 0.033(3) 0.052(3) 0.000(2) 0.003(3) -0.002(2)
C3 0.112(5) 0.043(3) 0.075(4) -0.004(3) 0.044(4) -0.008(3)
C4 0.116(5) 0.034(3) 0.117(6) -0.019(3) 0.047(4) -0.014(3)
C5 0.092(5) 0.045(4) 0.115(5) 0.026(3) 0.017(4) -0.012(3)
C6 0.100(5) 0.051(4) 0.106(5) 0.014(3) 0.037(4) -0.019(3)
C7 0.082(4) 0.045(3) 0.067(4) 0.010(3) 0.032(3) -0.007(3)
C8 0.047(3) 0.034(3) 0.043(3) 0.005(2) 0.004(2) -0.004(2)
C9 0.080(4) 0.038(3) 0.075(4) 0.016(3) 0.029(3) 0.007(3)
C10 0.086(4) 0.059(3) 0.068(4) 0.028(3) 0.024(3) -0.004(3)
C11 0.096(5) 0.034(3) 0.085(4) 0.017(3) 0.006(4) 0.003(3)
C12 0.100(5) 0.048(3) 0.069(4) 0.008(3) 0.027(4) 0.012(3)
C13 0.085(4) 0.045(3) 0.053(3) 0.007(3) 0.015(3) 0.004(3)
C14 0.160(6) 0.098(5) 0.061(4) -0.016(3) 0.058(4) -0.032(4)
C15 0.133(5) 0.093(4) 0.074(4) -0.038(3) -0.006(4) -0.029(4)
C16 0.237(7) 0.101(5) 0.051(4) 0.015(3) -0.021(4) 0.041(5)
C17 0.069(4) 0.074(4) 0.091(4) 0.002(3) 0.036(3) 0.003(3)
C18 0.070(4) 0.125(5) 0.118(5) -0.023(4) 0.019(4) -0.040(3)
C19 0.078(5) 0.104(5) 0.142(6) 0.033(4) 0.020(4) 0.037(3)
C20 0.034(2) 0.040(3) 0.043(2) 0.000(2) 0.012(2) -0.004(2)
C21 0.060(3) 0.037(3) 0.037(3) -0.002(2) 0.005(3) 0.009(2)
C22 0.081(4) 0.046(3) 0.095(5) 0.024(3) 0.013(4) 0.003(3)
C23 0.107(5) 0.058(4) 0.091(5) 0.021(3) 0.006(4) 0.002(3)
C24 0.144(6) 0.042(4) 0.088(5) 0.017(3) 0.006(4) 0.014(4)
C25 0.111(5) 0.067(4) 0.142(6) 0.019(4) 0.046(5) 0.051(4)
C26 0.104(5) 0.048(3) 0.105(5) 0.017(3) 0.045(4) 0.026(3)
C27 0.062(3) 0.033(3) 0.042(3) -0.001(2) 0.016(3) 0.001(2)
C28 0.066(4) 0.040(3) 0.097(4) -0.011(3) 0.027(3) -0.003(3)
C29 0.133(6) 0.039(3) 0.135(6) -0.024(3) 0.069(5) -0.018(3)
C30 0.139(6) 0.045(4) 0.090(5) 0.000(3) 0.040(4) 0.039(4)
C31 0.099(5) 0.055(4) 0.104(5) -0.003(3) 0.052(4) 0.028(3)
C32 0.070(4) 0.051(3) 0.054(3) 0.005(2) 0.026(3) 0.010(3)
C33 0.058(3) 0.090(4) 0.073(4) 0.002(3) 0.030(3) -0.010(3)
C34 0.132(6) 0.150(6) 0.077(5) 0.057(4) 0.028(4) -0.009(4)
C35 0.113(5) 0.134(5) 0.071(4) -0.037(4) 0.043(4) -0.003(4)
C36 0.044(3) 0.081(4) 0.124(5) -0.009(3) 0.007(3) -0.008(3)
C37 0.090(4) 0.127(5) 0.087(4) 0.029(4) -0.030(3) 0.007(4)
C38 0.099(5) 0.096(4) 0.106(5) -0.057(4) -0.006(4) -0.018(3)
C39 0.061(4) 0.062(4) 0.099(5) 0.010(4) 0.041(4) -0.003(3)
C40 0.050(3) 0.086(4) 0.064(3) 0.016(4) 0.028(3) -0.014(4)
C41 0.059(4) 0.092(5) 0.092(5) 0.010(4) 0.031(4) -0.002(3)
C42 0.082(6) 0.109(6) 0.140(7) 0.028(5) 0.051(5) 0.032(5)
C43 0.126(8) 0.087(6) 0.162(9) -0.011(5) 0.090(7) 0.008(5)
C44 0.113(7) 0.121(7) 0.109(6) -0.035(5) 0.067(5) -0.026(5)
C45 0.075(5) 0.099(5) 0.074(4) 0.002(4) 0.044(4) 0.008(4)
C46 0.168(9) 0.292(12) 0.454(16) -0.274(11) 0.205(10) -0.111(7)
C47 0.059(5) 0.215(11) 0.127(7) -0.014(7) 0.033(6) -0.066(6)
C48 0.075(5) 0.146(7) 0.152(7) 0.081(7) 0.013(5) -0.028(5)
C49 0.086(6) 0.150(8) 0.210(11) 0.017(8) 0.022(8) -0.029(5)
C50 0.098(6) 0.184(10) 0.121(7) -0.041(6) 0.030(6) -0.049(6)
C51 0.093(7) 0.244(11) 0.124(6) 0.093(8) 0.000(5) -0.048(7)
C52 0.088(6) 0.106(6) 0.208(11) -0.001(7) 0.038(7) -0.027(4)

loop_
_atom_type_symbol
_atom_type_description
_atom_type_scat_dispersion_real
_atom_type_scat_dispersion_imag
_atom_type_scat_source
C C 0.0033 0.0016 'International Tables Vol C Tables 4.2.6.8 and 6.1.1.4'
H H 0.0000 0.0000 'International Tables Vol C Tables 4.2.6.8 and 6.1.1.4'
N N 0.0061 0.0033 'International Tables Vol C Tables 4.2.6.8 and 6.1.1.4'
Si Si 0.0817 0.0704 'International Tables Vol C Tables 4.2.6.8 and 6.1.1.4'
Er Er -0.2586 4.9576 'International Tables Vol C Tables 4.2.6.8 and 6.1.1.4'

loop_
_geom_angle_atom_site_label_1
_geom_angle_atom_site_label_2
_geom_angle_atom_site_label_3
_geom_angle
_geom_angle_site_symmetry_1
_geom_angle_site_symmetry_3
_geom_angle_publ_flag
N5 Er1 N1 120.52(11) . . ?
N5 Er1 N2 106.22(11) . . ?
N1 Er1 N2 57.07(10) . . ?
N5 Er1 N4 57.93(10) . . ?
N1 Er1 N4 103.36(11) . . ?
N2 Er1 N4 146.90(11) . . ?
N5 Er1 C39 105.19(18) . . ?
N1 Er1 C39 132.28(18) . . ?
N2 Er1 C39 99.43(18) . . ?
N4 Er1 C39 112.44(18) . . ?
N5 Er1 C20 29.14(10) . . ?
N1 Er1 C20 117.34(11) . . ?
N2 Er1 C20 131.36(11) . . ?
N4 Er1 C20 28.99(10) . . ?
C39 Er1 C20 109.11(18) . . ?
N5 Er1 C1 114.86(11) . . ?
N1 Er1 C1 28.68(10) . . ?
N2 Er1 C1 28.49(10) . . ?
N4 Er1 C1 126.45(11) . . ?
C39 Er1 C1 119.80(18) . . ?
C20 Er1 C1 127.91(10) . . ?
N5 Er1 C40 126.12(14) . . ?
N1 Er1 C40 112.57(14) . . ?
N2 Er1 C40 109.58(13) . . ?
N4 Er1 C40 102.56(13) . . ?
C39 Er1 C40 30.75(13) . . ?
C20 Er1 C40 115.15(13) . . ?
C1 Er1 C40 115.93(13) . . ?
C1 N1 C2 123.0(3) . . ?
C1 N1 Er1 94.9(2) . . ?
C2 N1 Er1 140.7(3) . . ?
C1 N2 C8 120.3(3) . . ?
C1 N2 Er1 93.9(2) . . ?
C8 N2 Er1 145.6(3) . . ?
C1 N3 Si2 117.2(2) . . ?
C1 N3 Si1 117.9(2) . . ?
Si2 N3 Si1 124.93(17) . . ?
C20 N4 C21 122.1(3) . . ?
C20 N4 Er1 91.6(2) . . ?
C21 N4 Er1 144.0(3) . . ?
C20 N5 C27 122.5(3) . . ?
C20 N5 Er1 95.1(2) . . ?
C27 N5 Er1 140.0(2) . . ?
C20 N6 Si3 117.2(2) . . ?
C20 N6 Si4 116.6(2) . . ?
Si3 N6 Si4 126.02(17) . . ?
N3 Si1 C14 109.63(18) . . ?
N3 Si1 C16 110.1(2) . . ?
C14 Si1 C16 109.7(2) . . ?
N3 Si1 C15 112.3(2) . . ?
C14 Si1 C15 108.5(2) . . ?
C16 Si1 C15 106.5(2) . . ?
N3 Si2 C17 110.29(17) . . ?
N3 Si2 C18 110.3(2) . . ?
C17 Si2 C18 108.7(2) . . ?
N3 Si2 C19 112.9(2) . . ?
C17 Si2 C19 107.2(2) . . ?
C18 Si2 C19 107.2(2) . . ?
N6 Si3 C33 110.22(16) . . ?
N6 Si3 C35 111.2(2) . . ?
C33 Si3 C35 108.8(2) . . ?
N6 Si3 C34 112.2(2) . . ?
C33 Si3 C34 108.4(2) . . ?
C35 Si3 C34 105.9(2) . . ?
N6 Si4 C36 109.50(17) . . ?
N6 Si4 C37 110.43(19) . . ?
C36 Si4 C37 110.0(2) . . ?
N6 Si4 C38 111.63(19) . . ?
C36 Si4 C38 109.0(2) . . ?
C37 Si4 C38 106.2(2) . . ?
N2 C1 N1 113.7(3) . . ?
N2 C1 N3 123.7(4) . . ?
N1 C1 N3 122.6(4) . . ?
N2 C1 Er1 57.6(2) . . ?
N1 C1 Er1 56.4(2) . . ?
N3 C1 Er1 174.4(2) . . ?
N1 C2 C3 110.5(4) . . ?
N1 C2 C7 110.5(3) . . ?
C3 C2 C7 109.9(4) . . ?
N1 C2 H2 108.6 . . ?
C3 C2 H2 108.6 . . ?
C7 C2 H2 108.6 . . ?
C2 C3 C4 112.4(4) . . ?
C2 C3 H3A 109.1 . . ?
C4 C3 H3A 109.1 . . ?
C2 C3 H3B 109.1 . . ?
C4 C3 H3B 109.1 . . ?
H3A C3 H3B 107.8 . . ?
C5 C4 C3 110.8(4) . . ?
C5 C4 H4A 109.5 . . ?
C3 C4 H4A 109.5 . . ?
C5 C4 H4B 109.5 . . ?
C3 C4 H4B 109.5 . . ?
H4A C4 H4B 108.1 . . ?
C6 C5 C4 110.1(4) . . ?
C6 C5 H5A 109.6 . . ?
C4 C5 H5A 109.6 . . ?
C6 C5 H5B 109.6 . . ?
C4 C5 H5B 109.6 . . ?
H5A C5 H5B 108.1 . . ?
C5 C6 C7 112.5(4) . . ?
C5 C6 H6A 109.1 . . ?
C7 C6 H6A 109.1 . . ?
C5 C6 H6B 109.1 . . ?
C7 C6 H6B 109.1 . . ?
H6A C6 H6B 107.8 . . ?
C2 C7 C6 113.1(4) . . ?
C2 C7 H7A 109.0 . . ?
C6 C7 H7A 109.0 . . ?
C2 C7 H7B 109.0 . . ?
C6 C7 H7B 109.0 . . ?
H7A C7 H7B 107.8 . . ?
N2 C8 C9 110.9(3) . . ?
N2 C8 C13 112.0(3) . . ?
C9 C8 C13 109.7(3) . . ?
N2 C8 H8 108.1 . . ?
C9 C8 H8 108.1 . . ?
C13 C8 H8 108.1 . . ?
C8 C9 C10 111.3(4) . . ?
C8 C9 H9A 109.4 . . ?
C10 C9 H9A 109.4 . . ?
C8 C9 H9B 109.4 . . ?
C10 C9 H9B 109.4 . . ?
H9A C9 H9B 108.0 . . ?
C11 C10 C9 109.9(4) . . ?
C11 C10 H10A 109.7 . . ?
C9 C10 H10A 109.7 . . ?
C11 C10 H10B 109.7 . . ?
C9 C10 H10B 109.7 . . ?
H10A C10 H10B 108.2 . . ?
C12 C11 C10 110.9(4) . . ?
C12 C11 H11A 109.5 . . ?
C10 C11 H11A 109.5 . . ?
C12 C11 H11B 109.5 . . ?
C10 C11 H11B 109.5 . . ?
H11A C11 H11B 108.1 . . ?
C11 C12 C13 111.3(4) . . ?
C11 C12 H12A 109.4 . . ?
C13 C12 H12A 109.4 . . ?
C11 C12 H12B 109.4 . . ?
C13 C12 H12B 109.4 . . ?
H12A C12 H12B 108.0 . . ?
C8 C13 C12 111.2(4) . . ?
C8 C13 H13A 109.4 . . ?
C12 C13 H13A 109.4 . . ?
C8 C13 H13B 109.4 . . ?
C12 C13 H13B 109.4 . . ?
H13A C13 H13B 108.0 . . ?
Si1 C14 H14A 109.5 . . ?
Si1 C14 H14B 109.5 . . ?
H14A C14 H14B 109.5 . . ?
Si1 C14 H14C 109.5 . . ?
H14A C14 H14C 109.5 . . ?
H14B C14 H14C 109.5 . . ?
Si1 C15 H15A 109.5 . . ?
Si1 C15 H15B 109.5 . . ?
H15A C15 H15B 109.5 . . ?
Si1 C15 H15C 109.5 . . ?
H15A C15 H15C 109.5 . . ?
H15B C15 H15C 109.5 . . ?
Si1 C16 H16A 109.5 . . ?
Si1 C16 H16B 109.5 . . ?
H16A C16 H16B 109.5 . . ?
Si1 C16 H16C 109.5 . . ?
H16A C16 H16C 109.5 . . ?
H16B C16 H16C 109.5 . . ?
Si2 C17 H17A 109.5 . . ?
Si2 C17 H17B 109.5 . . ?
H17A C17 H17B 109.5 . . ?
Si2 C17 H17C 109.5 . . ?
H17A C17 H17C 109.5 . . ?
H17B C17 H17C 109.5 . . ?
Si2 C18 H18A 109.5 . . ?
Si2 C18 H18B 109.5 . . ?
H18A C18 H18B 109.5 . . ?
Si2 C18 H18C 109.5 . . ?
H18A C18 H18C 109.5 . . ?
H18B C18 H18C 109.5 . . ?
Si2 C19 H19A 109.5 . . ?
Si2 C19 H19B 109.5 . . ?
H19A C19 H19B 109.5 . . ?
Si2 C19 H19C 109.5 . . ?
H19A C19 H19C 109.5 . . ?
H19B C19 H19C 109.5 . . ?
N4 C20 N5 114.6(3) . . ?
N4 C20 N6 122.9(4) . . ?
N5 C20 N6 122.5(4) . . ?
N4 C20 Er1 59.41(19) . . ?
N5 C20 Er1 55.72(19) . . ?
N6 C20 Er1 173.4(3) . . ?
N4 C21 C26 109.1(3) . . ?
N4 C21 C22 113.3(4) . . ?
C26 C21 C22 110.5(4) . . ?
N4 C21 H21 107.9 . . ?
C26 C21 H21 107.9 . . ?
C22 C21 H21 107.9 . . ?
C21 C22 C23 111.5(4) . . ?
C21 C22 H22A 109.3 . . ?
C23 C22 H22A 109.3 . . ?
C21 C22 H22B 109.3 . . ?
C23 C22 H22B 109.3 . . ?
H22A C22 H22B 108.0 . . ?
C24 C23 C22 110.3(5) . . ?
C24 C23 H23A 109.6 . . ?
C22 C23 H23A 109.6 . . ?
C24 C23 H23B 109.6 . . ?
C22 C23 H23B 109.6 . . ?
H23A C23 H23B 108.1 . . ?
C25 C24 C23 111.9(5) . . ?
C25 C24 H24A 109.2 . . ?
C23 C24 H24A 109.2 . . ?
C25 C24 H24B 109.2 . . ?
C23 C24 H24B 109.2 . . ?
H24A C24 H24B 107.9 . . ?
C24 C25 C26 111.4(5) . . ?
C24 C25 H25A 109.3 . . ?
C26 C25 H25A 109.3 . . ?
C24 C25 H25B 109.3 . . ?
C26 C25 H25B 109.3 . . ?
H25A C25 H25B 108.0 . . ?
C21 C26 C25 111.8(4) . . ?
C21 C26 H26A 109.3 . . ?
C25 C26 H26A 109.3 . . ?
C21 C26 H26B 109.3 . . ?
C25 C26 H26B 109.3 . . ?
H26A C26 H26B 107.9 . . ?
N5 C27 C32 110.8(3) . . ?
N5 C27 C28 110.1(3) . . ?
C32 C27 C28 109.6(3) . . ?
N5 C27 H27 108.8 . . ?
C32 C27 H27 108.8 . . ?
C28 C27 H27 108.8 . . ?
C27 C28 C29 112.1(4) . . ?
C27 C28 H28A 109.2 . . ?
C29 C28 H28A 109.2 . . ?
C27 C28 H28B 109.2 . . ?
C29 C28 H28B 109.2 . . ?
H28A C28 H28B 107.9 . . ?
C30 C29 C28 110.9(4) . . ?
C30 C29 H29A 109.5 . . ?
C28 C29 H29A 109.5 . . ?
C30 C29 H29B 109.5 . . ?
C28 C29 H29B 109.5 . . ?
H29A C29 H29B 108.0 . . ?
C31 C30 C29 110.4(4) . . ?
C31 C30 H30A 109.6 . . ?
C29 C30 H30A 109.6 . . ?
C31 C30 H30B 109.6 . . ?
C29 C30 H30B 109.6 . . ?
H30A C30 H30B 108.1 . . ?
C30 C31 C32 112.3(4) . . ?
C30 C31 H31A 109.1 . . ?
C32 C31 H31A 109.1 . . ?
C30 C31 H31B 109.1 . . ?
C32 C31 H31B 109.1 . . ?
H31A C31 H31B 107.9 . . ?
C27 C32 C31 112.9(4) . . ?
C27 C32 H32A 109.0 . . ?
C31 C32 H32A 109.0 . . ?
C27 C32 H32B 109.0 . . ?
C31 C32 H32B 109.0 . . ?
H32A C32 H32B 107.8 . . ?
Si3 C33 H33A 109.5 . . ?
Si3 C33 H33B 109.5 . . ?
H33A C33 H33B 109.5 . . ?
Si3 C33 H33C 109.5 . . ?
H33A C33 H33C 109.5 . . ?
H33B C33 H33C 109.5 . . ?
Si3 C34 H34A 109.5 . . ?
Si3 C34 H34B 109.5 . . ?
H34A C34 H34B 109.5 . . ?
Si3 C34 H34C 109.5 . . ?
H34A C34 H34C 109.5 . . ?
H34B C34 H34C 109.5 . . ?
Si3 C35 H35A 109.5 . . ?
Si3 C35 H35B 109.5 . . ?
H35A C35 H35B 109.5 . . ?
Si3 C35 H35C 109.5 . . ?
H35A C35 H35C 109.5 . . ?
H35B C35 H35C 109.5 . . ?
Si4 C36 H36A 109.5 . . ?
Si4 C36 H36B 109.5 . . ?
H36A C36 H36B 109.5 . . ?
Si4 C36 H36C 109.5 . . ?
H36A C36 H36C 109.5 . . ?
H36B C36 H36C 109.5 . . ?
Si4 C37 H37A 109.5 . . ?
Si4 C37 H37B 109.5 . . ?
H37A C37 H37B 109.5 . . ?
Si4 C37 H37C 109.5 . . ?
H37A C37 H37C 109.5 . . ?
H37B C37 H37C 109.5 . . ?
Si4 C38 H38A 109.5 . . ?
Si4 C38 H38B 109.5 . . ?
H38A C38 H38B 109.5 . . ?
Si4 C38 H38C 109.5 . . ?
H38A C38 H38C 109.5 . . ?
H38B C38 H38C 109.5 . . ?
C40 C39 Er1 90.6(3) . . ?
C40 C39 H39A 113.5 . . ?
Er1 C39 H39A 113.5 . . ?
C40 C39 H39B 113.5 . . ?
Er1 C39 H39B 113.5 . . ?
H39A C39 H39B 110.8 . . ?
C45 C40 C41 115.9(6) . . ?
C45 C40 C39 119.6(5) . . ?
C41 C40 C39 124.2(6) . . ?
C45 C40 Er1 81.6(3) . . ?
C41 C40 Er1 127.3(3) . . ?
C39 C40 Er1 58.7(2) . . ?
C42 C41 C40 122.0(6) . . ?
C42 C41 H41 119.0 . . ?
C40 C41 H41 119.0 . . ?
C43 C42 C41 119.9(7) . . ?
C43 C42 H42 120.0 . . ?
C41 C42 H42 120.0 . . ?
C44 C43 C42 119.7(8) . . ?
C44 C43 H43 120.1 . . ?
C42 C43 H43 120.1 . . ?
C43 C44 C45 120.3(7) . . ?
C43 C44 H44 119.9 . . ?
C45 C44 H44 119.9 . . ?
C44 C45 C40 122.1(6) . . ?
C44 C45 H45 118.9 . . ?
C40 C45 H45 118.9 . . ?
C47 C46 H46A 109.5 . . ?
C47 C46 H46B 109.5 . . ?
H46A C46 H46B 109.5 . . ?
C47 C46 H46C 109.5 . . ?
H46A C46 H46C 109.5 . . ?
H46B C46 H46C 109.5 . . ?
C46 C47 C48 115.8(6) . . ?
C46 C47 C52 124.2(6) . . ?
C48 C47 C52 120.0 . . ?
C49 C48 C47 120.0 . . ?
C49 C48 H48 120.0 . . ?
C47 C48 H48 120.0 . . ?
C48 C49 C50 120.0 . . ?
C48 C49 H49 120.0 . . ?
C50 C49 H49 120.0 . . ?
C51 C50 C49 120.0 . . ?
C51 C50 H50 120.0 . . ?
C49 C50 H50 120.0 . . ?
C52 C51 C50 120.0 . . ?
C52 C51 H51 120.0 . . ?
C50 C51 H51 120.0 . . ?
C51 C52 C47 120.0 . . ?
C51 C52 H52 120.0 . . ?
C47 C52 H52 120.0 . . ?

loop_
_geom_bond_atom_site_label_1
_geom_bond_atom_site_label_2
_geom_bond_distance
_geom_bond_site_symmetry_2
_geom_bond_publ_flag
Er1 N5 2.279(3) . ?
Er1 N1 2.325(3) . ?
Er1 N2 2.354(3) . ?
Er1 N4 2.366(3) . ?
Er1 C39 2.426(4) . ?
Er1 C20 2.747(4) . ?
Er1 C1 2.781(4) . ?
Er1 C40 2.840(5) . ?
N1 C1 1.340(4) . ?
N1 C2 1.466(4) . ?
N2 C1 1.330(4) . ?
N2 C8 1.474(4) . ?
N3 C1 1.438(4) . ?
N3 Si2 1.748(3) . ?
N3 Si1 1.762(3) . ?
N4 C20 1.332(4) . ?
N4 C21 1.474(4) . ?
N5 C20 1.343(4) . ?
N5 C27 1.458(4) . ?
N6 C20 1.442(4) . ?
N6 Si3 1.741(3) . ?
N6 Si4 1.756(3) . ?
Si1 C14 1.847(5) . ?
Si1 C16 1.872(4) . ?
Si1 C15 1.872(4) . ?
Si2 C17 1.852(4) . ?
Si2 C18 1.858(4) . ?
Si2 C19 1.878(4) . ?
Si3 C33 1.857(4) . ?
Si3 C35 1.872(5) . ?
Si3 C34 1.873(5) . ?
Si4 C36 1.841(4) . ?
Si4 C37 1.852(4) . ?
Si4 C38 1.867(4) . ?
C2 C3 1.502(5) . ?
C2 C7 1.506(5) . ?
C2 H2 0.9800 . ?
C3 C4 1.540(5) . ?
C3 H3A 0.9700 . ?
C3 H3B 0.9700 . ?
C4 C5 1.498(6) . ?
C4 H4A 0.9700 . ?
C4 H4B 0.9700 . ?
C5 C6 1.494(6) . ?
C5 H5A 0.9700 . ?
C5 H5B 0.9700 . ?
C6 C7 1.528(5) . ?
C6 H6A 0.9700 . ?
C6 H6B 0.9700 . ?
C7 H7A 0.9700 . ?
C7 H7B 0.9700 . ?
C8 C9 1.514(5) . ?
C8 C13 1.519(5) . ?
C8 H8 0.9800 . ?
C9 C10 1.546(5) . ?
C9 H9A 0.9700 . ?
C9 H9B 0.9700 . ?
C10 C11 1.530(5) . ?
C10 H10A 0.9700 . ?
C10 H10B 0.9700 . ?
C11 C12 1.510(6) . ?
C11 H11A 0.9700 . ?
C11 H11B 0.9700 . ?
C12 C13 1.539(5) . ?
C12 H12A 0.9700 . ?
C12 H12B 0.9700 . ?
C13 H13A 0.9700 . ?
C13 H13B 0.9700 . ?
C14 H14A 0.9600 . ?
C14 H14B 0.9600 . ?
C14 H14C 0.9600 . ?
C15 H15A 0.9600 . ?
C15 H15B 0.9600 . ?
C15 H15C 0.9600 . ?
C16 H16A 0.9600 . ?
C16 H16B 0.9600 . ?
C16 H16C 0.9600 . ?
C17 H17A 0.9600 . ?
C17 H17B 0.9600 . ?
C17 H17C 0.9600 . ?
C18 H18A 0.9600 . ?
C18 H18B 0.9600 . ?
C18 H18C 0.9600 . ?
C19 H19A 0.9600 . ?
C19 H19B 0.9600 . ?
C19 H19C 0.9600 . ?
C21 C26 1.495(5) . ?
C21 C22 1.503(5) . ?
C21 H21 0.9800 . ?
C22 C23 1.530(5) . ?
C22 H22A 0.9700 . ?
C22 H22B 0.9700 . ?
C23 C24 1.515(6) . ?
C23 H23A 0.9700 . ?
C23 H23B 0.9700 . ?
C24 C25 1.501(6) . ?
C24 H24A 0.9700 . ?
C24 H24B 0.9700 . ?
C25 C26 1.545(5) . ?
C25 H25A 0.9700 . ?
C25 H25B 0.9700 . ?
C26 H26A 0.9700 . ?
C26 H26B 0.9700 . ?
C27 C32 1.511(5) . ?
C27 C28 1.512(5) . ?
C27 H27 0.9800 . ?
C28 C29 1.538(5) . ?
C28 H28A 0.9700 . ?
C28 H28B 0.9700 . ?
C29 C30 1.508(6) . ?
C29 H29A 0.9700 . ?
C29 H29B 0.9700 . ?
C30 C31 1.501(6) . ?
C30 H30A 0.9700 . ?
C30 H30B 0.9700 . ?
C31 C32 1.514(5) . ?
C31 H31A 0.9700 . ?
C31 H31B 0.9700 . ?
C32 H32A 0.9700 . ?
C32 H32B 0.9700 . ?
C33 H33A 0.9600 . ?
C33 H33B 0.9600 . ?
C33 H33C 0.9600 . ?
C34 H34A 0.9600 . ?
C34 H34B 0.9600 . ?
C34 H34C 0.9600 . ?
C35 H35A 0.9600 . ?
C35 H35B 0.9600 . ?
C35 H35C 0.9600 . ?
C36 H36A 0.9600 . ?
C36 H36B 0.9600 . ?
C36 H36C 0.9600 . ?
C37 H37A 0.9600 . ?
C37 H37B 0.9600 . ?
C37 H37C 0.9600 . ?
C38 H38A 0.9600 . ?
C38 H38B 0.9600 . ?
C38 H38C 0.9600 . ?
C39 C40 1.452(6) . ?
C39 H39A 0.9700 . ?
C39 H39B 0.9700 . ?
C40 C45 1.392(6) . ?
C40 C41 1.404(6) . ?
C41 C42 1.378(7) . ?
C41 H41 0.9300 . ?
C42 C43 1.376(8) . ?
C42 H42 0.9300 . ?
C43 C44 1.367(8) . ?
C43 H43 0.9300 . ?
C44 C45 1.379(7) . ?
C44 H44 0.9300 . ?
C45 H45 0.9300 . ?
C46 C47 1.377(6) . ?
C46 H46A 0.9600 . ?
C46 H46B 0.9600 . ?
C46 H46C 0.9600 . ?
C47 C48 1.3900 . ?
C47 C52 1.3900 . ?
C48 C49 1.3900 . ?
C48 H48 0.9300 . ?
C49 C50 1.3900 . ?
C49 H49 0.9300 . ?
C50 C51 1.3900 . ?
C50 H50 0.9300 . ?
C51 C52 1.3900 . ?
C51 H51 0.9300 . ?
C52 H52 0.9300 . ?
